data_7053528
loop_
_publ_author_name
'Langer, Jens'
'Krieck, Sven'
'G\"orls, Helmar'
'Kreisel, G\"unter'
'Seidel, Wolfgang'
'Westerhausen, Matthias'

_publ_section_title
;
 Organic heterobimetallic complexes of the alkaline earth metals (Ae = Ca,
 Sr, Ba) with tetrahedral metallate anions of three-valent metals (M = B,
 Al, Ga, and V)
;
_journal_issue 8
_journal_name_full 'New Journal of Chemistry'
_journal_page_first 1667
_journal_paper_doi 10.1039/c0nj00136h
_journal_volume 34
_journal_year 2010
_chemical_formula_moiety 'C28 H56 O7 Sr, 2(C24 H20 Al), C4 H8 O'
_chemical_formula_sum 'C80 H104 Al2 O8 Sr'
_chemical_formula_weight 1335.21
_chemical_name_systematic
;
?
;
_space_group_IT_number 14
_symmetry_cell_setting monoclinic
_symmetry_space_group_name_Hall '-P 2ybc'
_symmetry_space_group_name_H-M 'P 1 21/c 1'
_atom_sites_solution_hydrogens geom
_atom_sites_solution_primary direct
_atom_sites_solution_secondary difmap
_audit_creation_method SHELXL-97
_cell_angle_alpha 90.00
_cell_angle_beta 90.464(1)
_cell_angle_gamma 90.00
_cell_formula_units_Z 4
_cell_length_a 21.4995(4)
_cell_length_b 18.2740(3)
_cell_length_c 18.9071(4)
_cell_measurement_reflns_used 52349
_cell_measurement_temperature 183(2)
_cell_measurement_theta_max 27.49
_cell_measurement_theta_min 2.42
_cell_volume 7428.0(2)
_computing_cell_refinement DENZO
_computing_data_collection COLLECT
_computing_data_reduction DENZO
_computing_molecular_graphics SHELXTL/PC
_computing_publication_material SHELXL-97
_computing_structure_refinement 'SHELXL-97 (Sheldrick, 1997)'
_computing_structure_solution 'SHELXS-97 (Sheldrick, 1990)'
_diffrn_ambient_temperature 183(2)
_diffrn_measured_fraction_theta_full 0.994
_diffrn_measured_fraction_theta_max 0.994
_diffrn_measurement_device_type KappaCCD
_diffrn_measurement_method 'phi- + omega-scan'
_diffrn_radiation_monochromator graphite
_diffrn_radiation_source 'fine-focus sealed tube'
_diffrn_radiation_type MoK\a
_diffrn_radiation_wavelength 0.71073
_diffrn_reflns_av_R_equivalents 0.0766
_diffrn_reflns_av_sigmaI/netI 0.0776
_diffrn_reflns_limit_h_max 27
_diffrn_reflns_limit_h_min -26
_diffrn_reflns_limit_k_max 22
_diffrn_reflns_limit_k_min -23
_diffrn_reflns_limit_l_max 24
_diffrn_reflns_limit_l_min -24
_diffrn_reflns_number 52349
_diffrn_reflns_theta_full 27.49
_diffrn_reflns_theta_max 27.49
_diffrn_reflns_theta_min 2.42
_exptl_absorpt_coefficient_mu 0.803
_exptl_absorpt_correction_type none
_exptl_crystal_colour colourless
_exptl_crystal_density_diffrn 1.194
_exptl_crystal_density_method 'not measured'
_exptl_crystal_description prism
_exptl_crystal_F_000 2848
_exptl_crystal_size_max 0.05
_exptl_crystal_size_mid 0.05
_exptl_crystal_size_min 0.05
_refine_diff_density_max 1.056
_refine_diff_density_min -0.668
_refine_diff_density_rms 0.072
_refine_ls_extinction_method none
_refine_ls_goodness_of_fit_ref 1.029
_refine_ls_hydrogen_treatment constr
_refine_ls_matrix_type full
_refine_ls_number_parameters 795
_refine_ls_number_reflns 16953
_refine_ls_number_restraints 0
_refine_ls_restrained_S_all 1.029
_refine_ls_R_factor_all 0.1272
_refine_ls_R_factor_gt 0.0667
_refine_ls_shift/su_max 0.001
_refine_ls_shift/su_mean 0.000
_refine_ls_structure_factor_coef Fsqd
_refine_ls_weighting_details 'calc w=1/[\s^2^(Fo^2^)+(0.0960P)^2^+6.4799P] where P=(Fo^2^+2Fc^2^)/3'
_refine_ls_weighting_scheme calc
_refine_ls_wR_factor_gt 0.1663
_refine_ls_wR_factor_ref 0.2034
_reflns_number_gt 10094
_reflns_number_total 16953
_reflns_threshold_expression >2sigma(I)
_cod_data_source_file c0nj00136h.txt
_cod_data_source_block FO3520
_cod_depositor_comments
;
The following automatic conversions were performed:

'_exptl_absorpt_correction_type' value 'NONE' changed to 'none'
according to /home/saulius/struct/CIF-dictionaries/cif_core.dic
dictionary named 'cif_core.dic' version 2.4.2 from 2011-04-26.

Automatic conversion script
Id: cif_fix_values 1891 2012-01-12 08:04:46Z andrius 
;
_cod_original_sg_symbol_H-M 'P 21/c'
_cod_database_code 7053528

loop_
_symmetry_equiv_pos_as_xyz
'x, y, z'
'-x, y+1/2, -z+1/2'
'-x, -y, -z'
'x, -y-1/2, z-1/2'

loop_
_atom_site_label
_atom_site_type_symbol
_atom_site_fract_x
_atom_site_fract_y
_atom_site_fract_z
_atom_site_U_iso_or_equiv
_atom_site_adp_type
_atom_site_occupancy
_atom_site_symmetry_multiplicity
_atom_site_calc_flag
_atom_site_refinement_flags
_atom_site_disorder_assembly
_atom_site_disorder_group
Sr1 Sr 0.745473(16) -0.028495(19) 0.249311(18) 0.03538(11) Uani 1 1 d . A .
O1 O 0.65854(15) -0.0144(2) 0.15569(19) 0.0708(10) Uani 1 1 d . . .
O2 O 0.69998(13) -0.15779(16) 0.24842(16) 0.0497(7) Uani 1 1 d . . .
O3 O 0.80277(14) -0.00184(17) 0.13422(14) 0.0506(7) Uani 1 1 d . . .
O4 O 0.80532(15) -0.00945(17) 0.36645(15) 0.0541(8) Uani 1 1 d . . .
O5 O 0.84073(12) -0.11225(15) 0.24213(15) 0.0458(7) Uani 1 1 d . . .
O6 O 0.74004(13) 0.11076(16) 0.25176(18) 0.0559(8) Uani 1 1 d . . .
O7 O 0.65630(16) -0.02062(18) 0.33984(18) 0.0641(9) Uani 1 1 d . . .
C49 C 0.5914(5) -0.0220(8) 0.1691(7) 0.068(4) Uiso 0.477(17) 1 d P A 1
H49A H 0.5815 -0.0738 0.1796 0.082 Uiso 0.477(17) 1 calc PR A 1
H49B H 0.5798 0.0080 0.2105 0.082 Uiso 0.477(17) 1 calc PR A 1
C49A C 0.6025(4) -0.0577(5) 0.1386(5) 0.046(3) Uiso 0.523(17) 1 d P A 2
H49C H 0.5856 -0.0817 0.1813 0.055 Uiso 0.523(17) 1 calc PR A 2
H49D H 0.6112 -0.0954 0.1024 0.055 Uiso 0.523(17) 1 calc PR A 2
C50 C 0.5583(3) 0.0006(4) 0.1103(4) 0.0863(19) Uani 1 1 d . . .
H50A H 0.5182 0.0232 0.1238 0.104 Uiso 0.477(17) 1 calc PR A 1
H50B H 0.5500 -0.0407 0.0777 0.104 Uiso 0.477(17) 1 calc PR A 1
H50C H 0.5292 -0.0202 0.0747 0.104 Uiso 0.523(17) 1 calc PR A 2
H50D H 0.5339 0.0228 0.1490 0.104 Uiso 0.523(17) 1 calc PR A 2
C51 C 0.6014(3) 0.0567(4) 0.0768(4) 0.098(2) Uani 1 1 d . A .
H51A H 0.5950 0.0584 0.0249 0.118 Uiso 1 1 calc R . .
H51B H 0.5937 0.1061 0.0965 0.118 Uiso 1 1 calc R . .
C52 C 0.6645(3) 0.0319(4) 0.0942(3) 0.0832(19) Uani 1 1 d . A .
H52A H 0.6824 0.0041 0.0543 0.100 Uiso 1 1 calc R . .
H52B H 0.6919 0.0741 0.1048 0.100 Uiso 1 1 calc R . .
C53 C 0.6888(2) -0.2045(3) 0.3087(3) 0.0614(12) Uani 1 1 d . A .
H53A H 0.6802 -0.1750 0.3514 0.074 Uiso 1 1 calc R . .
H53B H 0.7252 -0.2362 0.3183 0.074 Uiso 1 1 calc R . .
C54 C 0.6322(3) -0.2502(3) 0.2879(4) 0.0828(17) Uani 1 1 d . . .
H54A H 0.6377 -0.3017 0.3031 0.099 Uiso 1 1 calc R A .
H54B H 0.5941 -0.2305 0.3100 0.099 Uiso 1 1 calc R . .
C55 C 0.6280(3) -0.2452(4) 0.2102(3) 0.0866(19) Uani 1 1 d . A .
H55A H 0.5893 -0.2199 0.1956 0.104 Uiso 1 1 calc R . .
H55B H 0.6284 -0.2946 0.1887 0.104 Uiso 1 1 calc R . .
C56 C 0.6839(3) -0.2023(3) 0.1879(3) 0.0685(14) Uani 1 1 d . A .
H56A H 0.7187 -0.2354 0.1757 0.082 Uiso 1 1 calc R . .
H56B H 0.6740 -0.1712 0.1464 0.082 Uiso 1 1 calc R . .
C57 C 0.8084(3) -0.0601(3) 0.0824(3) 0.0653(13) Uani 1 1 d . A .
H57A H 0.7685 -0.0867 0.0771 0.078 Uiso 1 1 calc R . .
H57B H 0.8411 -0.0953 0.0969 0.078 Uiso 1 1 calc R . .
C58 C 0.8255(3) -0.0230(3) 0.0143(3) 0.0715(15) Uani 1 1 d . . .
H58A H 0.7881 -0.0053 -0.0114 0.086 Uiso 1 1 calc R A .
H58B H 0.8493 -0.0562 -0.0168 0.086 Uiso 1 1 calc R . .
C59 C 0.8650(3) 0.0397(3) 0.0403(3) 0.0734(16) Uani 1 1 d . A .
H59A H 0.9084 0.0237 0.0491 0.088 Uiso 1 1 calc R . .
H59B H 0.8651 0.0803 0.0057 0.088 Uiso 1 1 calc R . .
C60 C 0.8345(2) 0.0626(3) 0.1080(3) 0.0599(12) Uani 1 1 d . A .
H60A H 0.8661 0.0797 0.1427 0.072 Uiso 1 1 calc R . .
H60B H 0.8045 0.1027 0.0992 0.072 Uiso 1 1 calc R . .
C61 C 0.8135(4) -0.0728(3) 0.4105(3) 0.094(2) Uani 1 1 d . A .
H61A H 0.8334 -0.1130 0.3838 0.112 Uiso 1 1 calc R . .
H61B H 0.7730 -0.0902 0.4284 0.112 Uiso 1 1 calc R . .
C62 C 0.8542(5) -0.0484(4) 0.4698(4) 0.129(3) Uani 1 1 d . . .
H62A H 0.8420 -0.0727 0.5144 0.155 Uiso 1 1 calc R A .
H62B H 0.8982 -0.0604 0.4600 0.155 Uiso 1 1 calc R . .
C63 C 0.8460(4) 0.0290(4) 0.4751(3) 0.093(2) Uani 1 1 d . A .
H63A H 0.8845 0.0528 0.4926 0.112 Uiso 1 1 calc R . .
H63B H 0.8116 0.0409 0.5077 0.112 Uiso 1 1 calc R . .
C64 C 0.8310(3) 0.0535(3) 0.4022(2) 0.0598(12) Uani 1 1 d . A .
H64A H 0.8004 0.0939 0.4030 0.072 Uiso 1 1 calc R . .
H64B H 0.8689 0.0707 0.3780 0.072 Uiso 1 1 calc R . .
C65 C 0.8475(2) -0.1899(2) 0.2304(3) 0.0572(12) Uani 1 1 d . A .
H65A H 0.8236 -0.2052 0.1880 0.069 Uiso 1 1 calc R . .
H65B H 0.8323 -0.2177 0.2718 0.069 Uiso 1 1 calc R . .
C66 C 0.9155(2) -0.2032(3) 0.2201(3) 0.0722(15) Uani 1 1 d . . .
H66A H 0.9261 -0.2025 0.1692 0.087 Uiso 1 1 calc R A .
H66B H 0.9282 -0.2508 0.2405 0.087 Uiso 1 1 calc R . .
C67 C 0.9462(2) -0.1411(3) 0.2584(3) 0.0667(14) Uani 1 1 d . A .
H67A H 0.9880 -0.1308 0.2393 0.080 Uiso 1 1 calc R . .
H67B H 0.9498 -0.1513 0.3097 0.080 Uiso 1 1 calc R . .
C68 C 0.9022(2) -0.0792(3) 0.2441(3) 0.0631(13) Uani 1 1 d . A .
H68A H 0.9050 -0.0420 0.2821 0.076 Uiso 1 1 calc R . .
H68B H 0.9117 -0.0555 0.1983 0.076 Uiso 1 1 calc R . .
C69 C 0.7875(2) 0.1666(3) 0.2549(3) 0.0556(11) Uani 1 1 d . A .
H69A H 0.7970 0.1850 0.2070 0.067 Uiso 1 1 calc R . .
H69B H 0.8261 0.1472 0.2767 0.067 Uiso 1 1 calc R . .
C70 C 0.7600(2) 0.2265(3) 0.3000(3) 0.0664(13) Uani 1 1 d . . .
H70A H 0.7719 0.2201 0.3503 0.080 Uiso 1 1 calc R A .
H70B H 0.7738 0.2753 0.2839 0.080 Uiso 1 1 calc R . .
C71 C 0.6908(3) 0.2173(4) 0.2897(4) 0.094(2) Uani 1 1 d . A .
H71A H 0.6697 0.2151 0.3360 0.113 Uiso 1 1 calc R . .
H71B H 0.6735 0.2590 0.2624 0.113 Uiso 1 1 calc R . .
C72 C 0.6821(3) 0.1505(3) 0.2518(5) 0.100(2) Uani 1 1 d . A .
H72A H 0.6687 0.1610 0.2026 0.120 Uiso 1 1 calc R . .
H72B H 0.6494 0.1208 0.2746 0.120 Uiso 1 1 calc R . .
C73 C 0.6520(3) 0.0247(4) 0.3994(4) 0.096(2) Uani 1 1 d . A .
H73A H 0.6287 0.0699 0.3878 0.116 Uiso 1 1 calc R . .
H73B H 0.6939 0.0383 0.4170 0.116 Uiso 1 1 calc R . .
C74 C 0.6179(4) -0.0197(4) 0.4537(3) 0.100(2) Uani 1 1 d . . .
H74A H 0.6473 -0.0482 0.4833 0.120 Uiso 1 1 calc R A .
H74B H 0.5928 0.0123 0.4847 0.120 Uiso 1 1 calc R . .
C75 C 0.5778(3) -0.0684(4) 0.4122(3) 0.0889(19) Uani 1 1 d . A .
H75A H 0.5333 -0.0577 0.4206 0.107 Uiso 1 1 calc R . .
H75B H 0.5861 -0.1203 0.4238 0.107 Uiso 1 1 calc R . .
C76 C 0.5953(3) -0.0514(4) 0.3371(3) 0.0777(16) Uani 1 1 d . A .
H76A H 0.5951 -0.0966 0.3082 0.093 Uiso 1 1 calc R . .
H76B H 0.5655 -0.0162 0.3159 0.093 Uiso 1 1 calc R . .
Al1 Al 0.53319(5) 0.24117(7) 0.46638(6) 0.0438(3) Uani 1 1 d . . .
C1 C 0.59563(18) 0.3149(2) 0.4326(2) 0.0423(9) Uani 1 1 d . . .
C2 C 0.65793(19) 0.3152(2) 0.4556(2) 0.0498(10) Uani 1 1 d . . .
H2A H 0.6709 0.2794 0.4890 0.060 Uiso 1 1 calc R . .
C3 C 0.7013(2) 0.3655(3) 0.4319(3) 0.0567(11) Uani 1 1 d . . .
H3A H 0.7431 0.3631 0.4485 0.068 Uiso 1 1 calc R . .
C4 C 0.6842(2) 0.4182(3) 0.3849(3) 0.0609(12) Uani 1 1 d . . .
H4A H 0.7138 0.4529 0.3689 0.073 Uiso 1 1 calc R . .
C5 C 0.6242(2) 0.4210(3) 0.3611(2) 0.0586(12) Uani 1 1 d . . .
H5A H 0.6119 0.4580 0.3285 0.070 Uiso 1 1 calc R . .
C6 C 0.5809(2) 0.3696(3) 0.3843(2) 0.0512(11) Uani 1 1 d . . .
H6A H 0.5396 0.3721 0.3664 0.061 Uiso 1 1 calc R . .
C7 C 0.56935(19) 0.1901(2) 0.5509(2) 0.0454(9) Uani 1 1 d . . .
C8 C 0.5443(2) 0.1952(3) 0.6188(2) 0.0600(12) Uani 1 1 d . . .
H8A H 0.5070 0.2223 0.6251 0.072 Uiso 1 1 calc R . .
C9 C 0.5720(3) 0.1620(3) 0.6777(3) 0.0737(15) Uani 1 1 d . . .
H9A H 0.5540 0.1677 0.7231 0.088 Uiso 1 1 calc R . .
C10 C 0.6243(3) 0.1220(3) 0.6704(3) 0.0700(15) Uani 1 1 d . . .
H10A H 0.6425 0.0989 0.7106 0.084 Uiso 1 1 calc R . .
C11 C 0.6510(2) 0.1145(3) 0.6061(3) 0.0633(13) Uani 1 1 d . . .
H11A H 0.6880 0.0865 0.6010 0.076 Uiso 1 1 calc R . .
C12 C 0.6235(2) 0.1485(3) 0.5471(2) 0.0531(11) Uani 1 1 d . . .
H12A H 0.6427 0.1430 0.5024 0.064 Uiso 1 1 calc R . .
C13 C 0.45312(19) 0.2904(3) 0.4961(2) 0.0493(10) Uani 1 1 d . . .
C14 C 0.4525(3) 0.3546(3) 0.5343(3) 0.0774(16) Uani 1 1 d . . .
H14A H 0.4911 0.3771 0.5459 0.093 Uiso 1 1 calc R . .
C15 C 0.3976(3) 0.3881(4) 0.5570(4) 0.0893(19) Uani 1 1 d . . .
H15A H 0.3997 0.4326 0.5829 0.107 Uiso 1 1 calc R . .
C16 C 0.3417(3) 0.3577(4) 0.5422(3) 0.0761(17) Uani 1 1 d . . .
H16A H 0.3043 0.3801 0.5574 0.091 Uiso 1 1 calc R . .
C17 C 0.3405(2) 0.2937(4) 0.5049(3) 0.0781(17) Uani 1 1 d . . .
H17A H 0.3016 0.2712 0.4944 0.094 Uiso 1 1 calc R . .
C18 C 0.3947(2) 0.2612(3) 0.4822(3) 0.0612(12) Uani 1 1 d . . .
H18A H 0.3920 0.2169 0.4560 0.073 Uiso 1 1 calc R . .
C19 C 0.51186(17) 0.1716(2) 0.3884(2) 0.0436(9) Uani 1 1 d . . .
C20 C 0.52361(18) 0.1855(3) 0.3161(2) 0.0476(10) Uani 1 1 d . . .
H20A H 0.5481 0.2269 0.3043 0.057 Uiso 1 1 calc R . .
C21 C 0.5013(2) 0.1419(3) 0.2616(2) 0.0589(12) Uani 1 1 d . . .
H21A H 0.5105 0.1537 0.2139 0.071 Uiso 1 1 calc R . .
C22 C 0.4660(2) 0.0818(3) 0.2769(3) 0.0690(15) Uani 1 1 d . . .
H22A H 0.4500 0.0521 0.2397 0.083 Uiso 1 1 calc R . .
C23 C 0.4538(2) 0.0644(3) 0.3454(3) 0.0704(15) Uani 1 1 d . . .
H23A H 0.4300 0.0221 0.3561 0.084 Uiso 1 1 calc R . .
C24 C 0.4762(2) 0.1087(3) 0.3998(3) 0.0611(12) Uani 1 1 d . . .
H24A H 0.4667 0.0956 0.4471 0.073 Uiso 1 1 calc R . .
Al2 Al 0.97060(5) 0.24986(7) 0.46240(6) 0.0413(3) Uani 1 1 d . . .
C25 C 0.90641(19) 0.2215(2) 0.5338(2) 0.0429(9) Uani 1 1 d . . .
C26 C 0.8428(2) 0.2335(3) 0.5256(2) 0.0529(11) Uani 1 1 d . . .
H26A H 0.8287 0.2595 0.4851 0.064 Uiso 1 1 calc R . .
C27 C 0.7992(2) 0.2095(3) 0.5734(3) 0.0636(13) Uani 1 1 d . . .
H27A H 0.7563 0.2197 0.5656 0.076 Uiso 1 1 calc R . .
C28 C 0.8179(2) 0.1703(3) 0.6335(3) 0.0609(12) Uani 1 1 d . . .
H28A H 0.7881 0.1528 0.6662 0.073 Uiso 1 1 calc R . .
C29 C 0.8798(2) 0.1576(3) 0.6439(3) 0.0673(14) Uani 1 1 d . . .
H29A H 0.8936 0.1316 0.6846 0.081 Uiso 1 1 calc R . .
C30 C 0.9231(2) 0.1828(3) 0.5949(2) 0.0582(12) Uani 1 1 d . . .
H30A H 0.9660 0.1733 0.6035 0.070 Uiso 1 1 calc R . .
C31 C 0.94679(18) 0.3422(2) 0.4126(2) 0.0430(9) Uani 1 1 d . . .
C32 C 0.9799(2) 0.4078(2) 0.4211(2) 0.0475(10) Uani 1 1 d . . .
H32A H 1.0168 0.4073 0.4491 0.057 Uiso 1 1 calc R . .
C33 C 0.9612(2) 0.4734(3) 0.3905(3) 0.0575(12) Uani 1 1 d . . .
H33A H 0.9851 0.5166 0.3976 0.069 Uiso 1 1 calc R . .
C34 C 0.9077(3) 0.4752(3) 0.3498(3) 0.0646(13) Uani 1 1 d . . .
H34A H 0.8946 0.5199 0.3288 0.077 Uiso 1 1 calc R . .
C35 C 0.8737(2) 0.4134(3) 0.3394(2) 0.0616(13) Uani 1 1 d . . .
H35A H 0.8369 0.4149 0.3114 0.074 Uiso 1 1 calc R . .
C36 C 0.8931(2) 0.3478(3) 0.3702(2) 0.0556(11) Uani 1 1 d . . .
H36A H 0.8689 0.3051 0.3622 0.067 Uiso 1 1 calc R . .
C37 C 1.0524(2) 0.2653(2) 0.5121(2) 0.0474(10) Uani 1 1 d . . .
C38 C 1.1085(2) 0.2435(3) 0.4826(3) 0.0620(12) Uani 1 1 d . . .
H38A H 1.1074 0.2188 0.4385 0.074 Uiso 1 1 calc R . .
C39 C 1.1657(3) 0.2559(4) 0.5141(4) 0.0849(19) Uani 1 1 d . . .
H39A H 1.2026 0.2395 0.4918 0.102 Uiso 1 1 calc R . .
C40 C 1.1692(3) 0.2917(4) 0.5773(4) 0.086(2) Uani 1 1 d . . .
H40A H 1.2085 0.3011 0.5987 0.103 Uiso 1 1 calc R . .
C41 C 1.1152(3) 0.3141(3) 0.6101(3) 0.0799(18) Uani 1 1 d . . .
H41A H 1.1172 0.3383 0.6546 0.096 Uiso 1 1 calc R . .
C42 C 1.0573(2) 0.3009(3) 0.5773(3) 0.0627(13) Uani 1 1 d . . .
H42A H 1.0204 0.3167 0.6001 0.075 Uiso 1 1 calc R . .
C43 C 0.9805(2) 0.1669(3) 0.3933(2) 0.0550(12) Uani 1 1 d . . .
C44 C 0.9697(2) 0.1712(3) 0.3208(3) 0.0698(15) Uani 1 1 d . . .
H44A H 0.9532 0.2151 0.3011 0.084 Uiso 1 1 calc R . .
C45 C 0.9831(3) 0.1104(5) 0.2750(3) 0.088(2) Uani 1 1 d . . .
H45A H 0.9755 0.1136 0.2256 0.106 Uiso 1 1 calc R . .
C46 C 1.0072(3) 0.0470(4) 0.3044(5) 0.090(2) Uani 1 1 d . . .
H46A H 1.0170 0.0070 0.2744 0.108 Uiso 1 1 calc R . .
C47 C 1.0172(3) 0.0406(4) 0.3748(4) 0.088(2) Uani 1 1 d . . .
H47A H 1.0326 -0.0039 0.3941 0.106 Uiso 1 1 calc R . .
C48 C 1.0049(2) 0.0998(3) 0.4185(3) 0.0695(14) Uani 1 1 d . . .
H48A H 1.0132 0.0951 0.4677 0.083 Uiso 1 1 calc R . .
O1T O 0.7859(3) -0.3573(4) 0.2418(3) 0.1320(19) Uiso 1 1 d . . .
C1T C 0.7536(4) -0.4184(5) 0.2743(5) 0.126(3) Uiso 1 1 d . . .
H1TA H 0.7142 -0.4022 0.2960 0.151 Uiso 1 1 calc R . .
H1TB H 0.7799 -0.4421 0.3110 0.151 Uiso 1 1 calc R . .
C2T C 0.7418(5) -0.4681(5) 0.2150(5) 0.127(3) Uiso 1 1 d . . .
H2TA H 0.7054 -0.4523 0.1864 0.152 Uiso 1 1 calc R . .
H2TB H 0.7354 -0.5190 0.2313 0.152 Uiso 1 1 calc R . .
C3T C 0.8015(6) -0.4601(7) 0.1750(8) 0.185(5) Uiso 1 1 d . . .
H3TA H 0.8348 -0.4904 0.1965 0.222 Uiso 1 1 calc R . .
H3TB H 0.7958 -0.4748 0.1249 0.222 Uiso 1 1 calc R . .
C4T C 0.8166(4) -0.3818(4) 0.1805(4) 0.101(2) Uiso 1 1 d . . .
H4TA H 0.8621 -0.3745 0.1851 0.121 Uiso 1 1 calc R . .
H4TB H 0.8015 -0.3550 0.1383 0.121 Uiso 1 1 calc R . .

loop_
_atom_site_aniso_label
_atom_site_aniso_U_11
_atom_site_aniso_U_22
_atom_site_aniso_U_33
_atom_site_aniso_U_23
_atom_site_aniso_U_13
_atom_site_aniso_U_12
Sr1 0.03383(19) 0.03547(19) 0.03691(18) 0.00390(16) 0.00477(13) 0.00020(15)
O1 0.0476(18) 0.095(3) 0.070(2) 0.040(2) -0.0130(15) -0.0152(18)
O2 0.0445(16) 0.0440(17) 0.0605(18) 0.0003(14) -0.0018(13) -0.0097(13)
O3 0.0576(18) 0.0533(18) 0.0410(15) 0.0079(13) 0.0125(13) 0.0006(15)
O4 0.071(2) 0.0491(18) 0.0423(16) -0.0001(14) -0.0080(14) -0.0024(15)
O5 0.0346(14) 0.0393(15) 0.0634(18) -0.0012(13) 0.0027(12) 0.0034(12)
O6 0.0446(17) 0.0354(15) 0.088(2) 0.0024(15) 0.0050(15) 0.0025(13)
O7 0.063(2) 0.059(2) 0.071(2) -0.0076(17) 0.0330(17) -0.0078(16)
C50 0.055(3) 0.113(5) 0.092(4) 0.040(4) -0.006(3) -0.005(3)
C51 0.060(3) 0.123(6) 0.112(5) 0.068(4) -0.018(3) -0.011(3)
C52 0.057(3) 0.112(5) 0.080(4) 0.051(4) -0.004(3) -0.008(3)
C53 0.054(3) 0.058(3) 0.072(3) 0.016(3) -0.005(2) -0.007(2)
C54 0.073(4) 0.072(4) 0.103(5) 0.009(3) 0.010(3) -0.031(3)
C55 0.080(4) 0.084(4) 0.095(4) 0.007(3) -0.016(3) -0.044(3)
C56 0.070(3) 0.068(3) 0.067(3) -0.014(3) 0.001(2) -0.021(3)
C57 0.088(4) 0.056(3) 0.051(3) -0.003(2) 0.010(2) 0.001(3)
C58 0.094(4) 0.077(4) 0.043(2) 0.002(3) 0.017(2) -0.001(3)
C59 0.076(4) 0.078(4) 0.067(3) 0.015(3) 0.035(3) 0.008(3)
C60 0.063(3) 0.059(3) 0.058(3) 0.011(2) 0.017(2) -0.004(2)
C61 0.155(7) 0.066(4) 0.060(3) 0.009(3) -0.026(4) -0.009(4)
C62 0.213(10) 0.090(5) 0.082(5) 0.011(4) -0.070(6) 0.001(6)
C63 0.140(6) 0.077(4) 0.062(3) 0.003(3) -0.027(4) -0.026(4)
C64 0.072(3) 0.058(3) 0.050(3) 0.002(2) -0.014(2) -0.017(2)
C65 0.049(3) 0.041(2) 0.081(3) -0.003(2) 0.007(2) 0.003(2)
C66 0.053(3) 0.053(3) 0.112(4) 0.002(3) 0.018(3) 0.012(2)
C67 0.039(2) 0.078(4) 0.083(3) 0.000(3) -0.006(2) 0.011(2)
C68 0.035(2) 0.058(3) 0.096(4) -0.012(3) 0.002(2) -0.005(2)
C69 0.051(3) 0.050(3) 0.066(3) 0.005(2) 0.004(2) -0.002(2)
C70 0.070(3) 0.058(3) 0.071(3) -0.011(3) -0.004(3) -0.001(3)
C71 0.061(3) 0.084(4) 0.138(6) -0.053(4) -0.009(3) 0.020(3)
C72 0.046(3) 0.061(4) 0.193(8) -0.022(4) -0.007(4) 0.011(3)
C73 0.090(5) 0.089(5) 0.111(5) -0.026(4) 0.047(4) -0.021(4)
C74 0.121(6) 0.116(6) 0.065(4) -0.021(4) 0.030(4) -0.040(5)
C75 0.095(5) 0.097(5) 0.075(4) 0.001(3) 0.037(3) -0.024(4)
C76 0.056(3) 0.103(5) 0.074(3) 0.006(3) 0.019(3) 0.002(3)
Al1 0.0349(6) 0.0507(7) 0.0459(6) -0.0063(6) 0.0006(5) 0.0009(5)
C1 0.039(2) 0.048(2) 0.040(2) -0.0087(18) 0.0011(16) 0.0059(18)
C2 0.043(2) 0.045(2) 0.061(3) 0.001(2) -0.0023(19) 0.0023(19)
C3 0.042(2) 0.055(3) 0.073(3) -0.006(2) 0.001(2) 0.001(2)
C4 0.063(3) 0.054(3) 0.066(3) -0.012(2) 0.018(2) -0.008(2)
C5 0.077(3) 0.049(3) 0.049(2) 0.007(2) 0.005(2) 0.005(2)
C6 0.052(3) 0.055(3) 0.047(2) -0.013(2) -0.0046(19) 0.010(2)
C7 0.043(2) 0.048(2) 0.045(2) -0.0021(19) 0.0025(17) -0.0039(19)
C8 0.060(3) 0.069(3) 0.052(3) -0.005(2) 0.007(2) 0.001(2)
C9 0.097(4) 0.083(4) 0.041(3) -0.004(3) 0.009(3) -0.004(3)
C10 0.090(4) 0.063(3) 0.057(3) 0.006(3) -0.017(3) -0.007(3)
C11 0.063(3) 0.057(3) 0.070(3) 0.008(3) -0.007(2) -0.001(2)
C12 0.058(3) 0.050(3) 0.051(2) 0.001(2) 0.005(2) -0.003(2)
C13 0.040(2) 0.059(3) 0.048(2) -0.004(2) 0.0010(17) 0.003(2)
C14 0.052(3) 0.079(4) 0.101(4) -0.029(3) 0.006(3) 0.007(3)
C15 0.085(5) 0.086(4) 0.097(4) -0.023(4) 0.016(3) 0.017(4)
C16 0.054(3) 0.111(5) 0.064(3) 0.015(3) 0.017(2) 0.028(3)
C17 0.042(3) 0.115(5) 0.077(4) 0.010(4) 0.004(2) 0.002(3)
C18 0.044(3) 0.077(3) 0.063(3) -0.004(3) 0.005(2) -0.002(2)
C19 0.0299(19) 0.051(2) 0.050(2) -0.0038(19) 0.0026(16) 0.0050(17)
C20 0.036(2) 0.055(3) 0.051(2) -0.003(2) 0.0017(17) 0.0061(19)
C21 0.052(3) 0.074(3) 0.051(3) -0.016(2) -0.004(2) 0.013(2)
C22 0.049(3) 0.070(3) 0.087(4) -0.042(3) -0.006(3) -0.004(3)
C23 0.056(3) 0.061(3) 0.094(4) -0.017(3) 0.012(3) -0.015(2)
C24 0.063(3) 0.057(3) 0.063(3) -0.009(2) 0.019(2) -0.010(2)
Al2 0.0368(6) 0.0423(7) 0.0447(6) -0.0064(5) 0.0019(5) -0.0012(5)
C25 0.044(2) 0.040(2) 0.044(2) -0.0017(18) 0.0014(17) 0.0017(18)
C26 0.044(2) 0.055(3) 0.059(3) 0.012(2) 0.0022(19) 0.003(2)
C27 0.044(3) 0.067(3) 0.080(3) 0.007(3) 0.011(2) 0.000(2)
C28 0.061(3) 0.065(3) 0.057(3) -0.003(2) 0.016(2) -0.009(2)
C29 0.071(3) 0.082(4) 0.048(3) 0.017(3) -0.003(2) -0.010(3)
C30 0.051(3) 0.068(3) 0.055(3) 0.009(2) -0.004(2) 0.000(2)
C31 0.038(2) 0.054(3) 0.0372(19) -0.0028(18) 0.0055(16) 0.0003(18)
C32 0.041(2) 0.051(3) 0.051(2) -0.003(2) 0.0099(17) 0.0004(19)
C33 0.061(3) 0.051(3) 0.061(3) 0.004(2) 0.015(2) -0.002(2)
C34 0.072(3) 0.065(3) 0.057(3) 0.016(3) 0.015(2) 0.017(3)
C35 0.057(3) 0.079(4) 0.049(3) 0.012(3) -0.002(2) 0.008(3)
C36 0.047(2) 0.071(3) 0.049(2) -0.001(2) -0.0023(19) -0.005(2)
C37 0.044(2) 0.043(2) 0.056(2) 0.001(2) -0.0043(19) -0.0026(18)
C38 0.046(3) 0.062(3) 0.078(3) 0.004(3) -0.003(2) 0.000(2)
C39 0.044(3) 0.076(4) 0.134(6) 0.024(4) -0.018(3) -0.007(3)
C40 0.055(3) 0.073(4) 0.127(6) 0.044(4) -0.039(4) -0.021(3)
C41 0.106(5) 0.062(3) 0.071(3) 0.009(3) -0.042(3) -0.026(3)
C42 0.065(3) 0.059(3) 0.064(3) -0.004(2) -0.016(2) -0.007(2)
C43 0.039(2) 0.064(3) 0.062(3) -0.018(2) 0.0107(19) -0.018(2)
C44 0.061(3) 0.089(4) 0.060(3) -0.018(3) 0.014(2) -0.034(3)
C45 0.072(4) 0.125(6) 0.068(3) -0.039(4) 0.026(3) -0.052(4)
C46 0.061(4) 0.085(5) 0.125(6) -0.046(4) 0.035(4) -0.023(3)
C47 0.070(4) 0.076(4) 0.118(6) -0.042(4) 0.014(4) -0.003(3)
C48 0.057(3) 0.057(3) 0.094(4) -0.023(3) 0.004(3) 0.003(2)

loop_
_atom_type_symbol
_atom_type_description
_atom_type_scat_dispersion_real
_atom_type_scat_dispersion_imag
_atom_type_scat_source
C C 0.0033 0.0016 'International Tables Vol C Tables 4.2.6.8 and 6.1.1.4'
H H 0.0000 0.0000 'International Tables Vol C Tables 4.2.6.8 and 6.1.1.4'
O O 0.0106 0.0060 'International Tables Vol C Tables 4.2.6.8 and 6.1.1.4'
Al Al 0.0645 0.0514 'International Tables Vol C Tables 4.2.6.8 and 6.1.1.4'
Sr Sr -1.5307 3.2498 'International Tables Vol C Tables 4.2.6.8 and 6.1.1.4'

loop_
_geom_angle_atom_site_label_1
_geom_angle_atom_site_label_2
_geom_angle_atom_site_label_3
_geom_angle
O6 Sr1 O2 154.87(9)
O6 Sr1 O3 81.24(10)
O2 Sr1 O3 110.94(10)
O6 Sr1 O5 129.39(9)
O2 Sr1 O5 75.73(9)
O3 Sr1 O5 71.19(10)
O6 Sr1 O4 82.65(10)
O2 Sr1 O4 108.59(10)
O3 Sr1 O4 117.74(10)
O5 Sr1 O4 74.47(10)
O6 Sr1 O1 83.09(12)
O2 Sr1 O1 79.19(11)
O3 Sr1 O1 75.41(10)
O5 Sr1 O1 126.81(12)
O4 Sr1 O1 158.69(12)
O6 Sr1 O7 84.15(10)
O2 Sr1 O7 76.71(10)
O3 Sr1 O7 156.70(11)
O5 Sr1 O7 131.77(11)
O4 Sr1 O7 77.94(11)
O1 Sr1 O7 84.93(12)
C52 O1 C49A 102.5(5)
C52 O1 C49 106.7(5)
C49A O1 C49 35.7(5)
C52 O1 Sr1 122.9(3)
C49A O1 Sr1 133.1(4)
C49 O1 Sr1 125.3(5)
C56 O2 C53 104.6(4)
C56 O2 Sr1 127.9(3)
C53 O2 Sr1 127.4(3)
C60 O3 C57 108.8(3)
C60 O3 Sr1 132.6(3)
C57 O3 Sr1 118.6(3)
C61 O4 C64 109.1(4)
C61 O4 Sr1 116.6(3)
C64 O4 Sr1 134.2(3)
C65 O5 C68 108.7(3)
C65 O5 Sr1 132.6(2)
C68 O5 Sr1 118.5(2)
C69 O6 C72 104.8(4)
C69 O6 Sr1 132.4(3)
C72 O6 Sr1 122.8(3)
C73 O7 C76 101.3(4)
C73 O7 Sr1 128.3(3)
C76 O7 Sr1 129.8(3)
C50 C49 O1 109.5(8)
O1 C49A C50 102.0(6)
C49 C50 C51 103.0(7)
C49 C50 C49A 35.8(6)
C51 C50 C49A 103.7(5)
C52 C51 C50 105.3(5)
O1 C52 C51 105.9(4)
O2 C53 C54 105.0(4)
C55 C54 C53 105.3(4)
C54 C55 C56 105.7(4)
O2 C56 C55 105.0(4)
O3 C57 C58 105.7(4)
C57 C58 C59 101.8(4)
C60 C59 C58 103.9(4)
O3 C60 C59 106.0(4)
O4 C61 C62 105.3(5)
C63 C62 C61 106.1(6)
C62 C63 C64 105.0(5)
O4 C64 C63 106.0(4)
O5 C65 C66 106.2(4)
C65 C66 C67 103.9(4)
C66 C67 C68 102.2(4)
O5 C68 C67 105.2(4)
O6 C69 C70 104.8(4)
C71 C70 C69 103.7(4)
C72 C71 C70 106.6(5)
C71 C72 O6 108.7(5)
O7 C73 C74 105.4(5)
C75 C74 C73 104.4(5)
C74 C75 C76 103.4(5)
O7 C76 C75 106.4(5)
C19 Al1 C7 112.18(18)
C19 Al1 C1 109.99(17)
C7 Al1 C1 108.09(17)
C19 Al1 C13 107.26(17)
C7 Al1 C13 108.12(18)
C1 Al1 C13 111.21(18)
C6 C1 C2 114.4(4)
C6 C1 Al1 122.9(3)
C2 C1 Al1 122.8(3)
C3 C2 C1 122.9(4)
C4 C3 C2 120.1(4)
C3 C4 C5 119.6(5)
C4 C5 C6 120.1(5)
C1 C6 C5 122.9(4)
C12 C7 C8 114.3(4)
C12 C7 Al1 122.2(3)
C8 C7 Al1 123.4(3)
C7 C8 C9 122.5(5)
C10 C9 C8 120.3(5)
C9 C10 C11 120.4(5)
C10 C11 C12 119.2(5)
C7 C12 C11 123.3(4)
C14 C13 C18 114.4(4)
C14 C13 Al1 122.4(3)
C18 C13 Al1 123.2(4)
C13 C14 C15 123.0(5)
C16 C15 C14 120.4(6)
C15 C16 C17 118.3(5)
C16 C17 C18 121.0(5)
C17 C18 C13 122.8(5)
C24 C19 C20 113.5(4)
C24 C19 Al1 122.1(3)
C20 C19 Al1 123.9(3)
C21 C20 C19 123.5(4)
C22 C21 C20 119.6(5)
C23 C22 C21 120.0(5)
C22 C23 C24 120.0(5)
C23 C24 C19 123.4(5)
C31 Al2 C25 111.13(17)
C31 Al2 C37 108.79(18)
C25 Al2 C37 109.06(18)
C31 Al2 C43 111.0(2)
C25 Al2 C43 108.56(18)
C37 Al2 C43 108.25(19)
C26 C25 C30 114.6(4)
C26 C25 Al2 124.4(3)
C30 C25 Al2 120.8(3)
C27 C26 C25 123.4(4)
C26 C27 C28 120.1(4)
C29 C28 C27 118.5(4)
C28 C29 C30 120.2(5)
C25 C30 C29 123.1(4)
C36 C31 C32 114.8(4)
C36 C31 Al2 122.5(3)
C32 C31 Al2 122.6(3)
C33 C32 C31 123.0(4)
C34 C33 C32 119.4(5)
C35 C34 C33 120.3(5)
C34 C35 C36 119.7(5)
C35 C36 C31 122.8(5)
C38 C37 C42 115.4(4)
C38 C37 Al2 122.1(3)
C42 C37 Al2 122.5(3)
C39 C38 C37 123.5(6)
C40 C39 C38 119.9(6)
C39 C40 C41 119.7(5)
C40 C41 C42 119.6(6)
C37 C42 C41 121.9(5)
C44 C43 C48 116.1(5)
C44 C43 Al2 125.4(4)
C48 C43 Al2 118.4(4)
C43 C44 C45 121.0(6)
C46 C45 C44 118.8(6)
C47 C46 C45 121.6(6)
C46 C47 C48 119.2(7)
C47 C48 C43 123.2(6)
C4T O1T C1T 109.4(7)
O1T C1T C2T 103.5(8)
C1T C2T C3T 100.5(9)
C4T C3T C2T 104.3(10)
O1T C4T C3T 105.2(8)

loop_
_geom_bond_atom_site_label_1
_geom_bond_atom_site_label_2
_geom_bond_distance
Sr1 O6 2.548(3)
Sr1 O2 2.557(3)
Sr1 O3 2.556(3)
Sr1 O5 2.561(3)
Sr1 O4 2.576(3)
Sr1 O1 2.577(3)
Sr1 O7 2.584(3)
O1 C52 1.444(6)
O1 C49A 1.476(9)
O1 C49 1.473(12)
O2 C56 1.443(6)
O2 C53 1.445(5)
O3 C60 1.451(6)
O3 C57 1.453(6)
O4 C61 1.437(6)
O4 C64 1.441(5)
O5 C65 1.443(5)
O5 C68 1.454(5)
O6 C69 1.443(5)
O6 C72 1.443(6)
O7 C73 1.401(7)
O7 C76 1.428(7)
C49 C50 1.380(12)
C49A C50 1.523(10)
C50 C51 1.523(8)
C51 C52 1.467(8)
C53 C54 1.524(7)
C54 C55 1.474(9)
C55 C56 1.499(7)
C57 C58 1.502(7)
C58 C59 1.508(8)
C59 C60 1.502(7)
C61 C62 1.485(9)
C62 C63 1.430(9)
C63 C64 1.483(7)
C65 C66 1.497(7)
C66 C67 1.497(8)
C67 C68 1.498(7)
C69 C70 1.511(7)
C70 C71 1.508(8)
C71 C72 1.427(8)
C73 C74 1.506(9)
C74 C75 1.462(9)
C75 C76 1.505(7)
Al1 C19 1.998(4)
Al1 C7 2.003(4)
Al1 C1 2.010(4)
Al1 C13 2.025(4)
C1 C6 1.387(6)
C1 C2 1.405(6)
C2 C3 1.386(6)
C3 C4 1.359(7)
C4 C5 1.363(7)
C5 C6 1.397(7)
C7 C12 1.391(6)
C7 C8 1.400(6)
C8 C9 1.398(7)
C9 C10 1.349(8)
C10 C11 1.356(7)
C11 C12 1.404(7)
C13 C14 1.379(7)
C13 C18 1.387(6)
C14 C15 1.400(8)
C15 C16 1.351(9)
C16 C17 1.366(9)
C17 C18 1.380(7)
C19 C24 1.399(6)
C19 C20 1.415(6)
C20 C21 1.384(6)
C21 C22 1.368(8)
C22 C23 1.360(8)
C23 C24 1.392(7)
Al2 C31 1.998(5)
Al2 C25 2.006(4)
Al2 C37 2.008(4)
Al2 C43 2.013(5)
C25 C26 1.392(6)
C25 C30 1.399(6)
C26 C27 1.379(6)
C27 C28 1.399(7)
C28 C29 1.365(7)
C29 C30 1.397(7)
C31 C36 1.403(6)
C31 C32 1.403(6)
C32 C33 1.389(6)
C33 C34 1.380(7)
C34 C35 1.358(8)
C35 C36 1.396(7)
C37 C38 1.390(7)
C37 C42 1.396(6)
C38 C39 1.381(7)
C39 C40 1.364(10)
C40 C41 1.382(9)
C41 C42 1.407(7)
C43 C44 1.391(7)
C43 C48 1.414(7)
C44 C45 1.439(8)
C45 C46 1.384(10)
C46 C47 1.350(10)
C47 C48 1.389(7)
O1T C4T 1.410(9)
O1T C1T 1.454(10)
C1T C2T 1.464(12)
C2T C3T 1.503(14)
C3T C4T 1.472(13)
